data_2105817
loop_
_publ_author_name
'Rajalakshmi, Gnanasekaran'
'Hathwar, Venkatesha R.'
'Kumaradhas, Poomani'

_publ_contact_author 'Kumaradhas Poomani'
_publ_section_title
;
 Intermolecular interactions, charge-density distribution and the
 electrostatic properties of pyrazinamide anti-TB drug molecule: an
 experimental and theoretical charge-density study
;
_journal_issue 3
_journal_name_full 'Acta Crystallographica Section B'
_journal_page_first 568
_journal_page_last 579
_journal_paper_doi 10.1107/S205252061303388X
_journal_volume 70
_journal_year 2014
_chemical_formula_moiety 'C5 H5 N3 O'
_chemical_formula_sum 'C5 H5 N3 O'
_chemical_formula_weight 119.09
_chemical_name_common pyrazine-2-carboxyamide
_space_group_IT_number 14
_symmetry_cell_setting monoclinic
_symmetry_space_group_name_Hall '-P 2yn'
_symmetry_space_group_name_H-M 'P 1 21/n 1'
_atom_sites_solution_hydrogens geom
_atom_sites_solution_primary direct
_atom_sites_solution_secondary difmap
_audit_update_record
;
2014-02-04 # Formatted by IUCr publCIF

;
_cell_angle_alpha 90.00
_cell_angle_beta 92.395(4)
_cell_angle_gamma 90.00
_cell_formula_units_Z 4
_cell_length_a 3.6173(3)
_cell_length_b 6.7413(5)
_cell_length_c 22.4625(16)
_cell_measurement_reflns_used 4578
_cell_measurement_temperature 100(2)
_cell_measurement_theta_max 50.11
_cell_measurement_theta_min 1.98
_cell_volume 547.28(7)
_computing_cell_refinement
;
SAINTPLUS (BRUKER-AXS)
;
_computing_data_collection
;
KAPPA APEX BRUKER-AXS
;
_computing_data_reduction
;
SAINTPLUS (BRUKER-AXS)
;
_computing_molecular_graphics
;
ORTEP (Farrugia, 1997)
PLATON (Spek, 2003)
XD2006 (Koritsanszky et al, 2006)
;
_computing_publication_material 'XD2006 (Koritsanszky et al, 2006)'
_computing_structure_refinement
;
SHELX97 (Sheldrick, 2007)
XD2006 (Koritsanszky et al, 2006)
;
_computing_structure_solution 'SHELXS-97 (Sheldrick, 2008)'
_diffrn_ambient_temperature 100(1)
_diffrn_measured_fraction_theta_full 0.98
_diffrn_measured_fraction_theta_max 0.98
_diffrn_measurement_device_type 'Bruker Kappa APEX II CCD detector'
_diffrn_measurement_method '\f and \w scans'
_diffrn_radiation_type MoK\a
_diffrn_radiation_wavelength 0.71073
_diffrn_reflns_av_R_equivalents 0.0393
_diffrn_reflns_limit_h_max 7
_diffrn_reflns_limit_h_min -6
_diffrn_reflns_limit_k_max 14
_diffrn_reflns_limit_k_min -14
_diffrn_reflns_limit_l_max 48
_diffrn_reflns_limit_l_min -48
_diffrn_reflns_number 60977
_diffrn_reflns_theta_full 51.08
_diffrn_reflns_theta_max 51.08
_diffrn_reflns_theta_min 1.815
_exptl_absorpt_coefficient_mu 0.109
_exptl_absorpt_correction_T_max 0.943
_exptl_absorpt_correction_T_min 0.913
_exptl_absorpt_correction_type analytical
_exptl_crystal_colour colourless
_exptl_crystal_density_diffrn 1.45
_exptl_crystal_description needle
_exptl_crystal_size_max 0.3
_exptl_crystal_size_mid 0.2
_exptl_crystal_size_min 0.15
_refine_diff_density_max 0.292
_refine_diff_density_min -0.306
_refine_diff_density_rms 0.075
_refine_ls_extinction_coef 0.43316
_refine_ls_extinction_method none
_refine_ls_goodness_of_fit_ref 1.9999
_refine_ls_hydrogen_treatment mixed
_refine_ls_matrix_type full
_refine_ls_number_parameters 221
_refine_ls_number_reflns 4486
_refine_ls_number_restraints 0
_refine_ls_restrained_S_all 0.353
_refine_ls_R_factor_all 0.0573
_refine_ls_R_factor_gt 0.0381
_refine_ls_shift/su_max 0.0001
_refine_ls_shift/su_mean 0.000
_refine_ls_structure_factor_coef Fsqd
_refine_ls_weighting_details
;
     calc w2 = 1/[s^2^(Fo^2^)]
;
_refine_ls_weighting_scheme sigma
_refine_ls_wR_factor_gt 0.0160
_refine_ls_wR_factor_ref 0.0798
_reflns_number_gt 4991
_reflns_number_total 5880
_reflns_threshold_expression >2.0sigma(I)
_cod_data_source_file gw5022sup1.cif
_cod_data_source_block I
_cod_depositor_comments 'Adding full bibliography for 2105817.cif.'
_cod_original_cell_volume 547.276(7)
_cod_original_sg_symbol_H-M 'P 21/n'
_cod_database_code 2105817
_publcif_datablock.id {8f6ef748-146b-4133-8935-2b3983c295f0}

_publcif_info_exptl_table_max_cols 4
_publcif_info_exptl_table_use_headnotes n

loop_
_symmetry_equiv_pos_as_xyz
+X,+Y,+Z
1/2-X,1/2+Y,1/2-Z
'-x, -y, -z'
1/2+X,1/2-Y,1/2+Z

loop_
_atom_local_axes_atom_label
_atom_local_axes_atom0
_atom_local_axes_ax1
_atom_local_axes_atom1
_atom_local_axes_atom2
_atom_local_axes_ax2
O(1) C(5) Z O(1) N(3) Y
N(1) C(1) Z N(1) C(2) Y
N(3) H(3B) Z N(3) H(3A) Y
N(2) C(4) Z N(2) C(3) Y
C(2) N(1) Z C(2) C(3) Y
C(5) O(1) Z C(5) N(3) Y
C(3) H(3) Z C(3) N(2) Y
C(4) H(4) Z C(4) N(2) Y
C(1) H(1) Z C(1) N(1) Y
H(3A) N(3) Z H(3A) H(3B) Y
H(3) C(3) Z H(3) N(2) Y
H(1) C(1) Z H(1) N(1) Y
H(4) C(4) Z H(4) N(2) Y
H(3B) N(3) Z H(3B) H(3A) Y

loop_
_atom_rho_multipole_atom_label
_atom_rho_multipole_coeff_Pv
_atom_rho_multipole_coeff_P00
_atom_rho_multipole_coeff_P11
_atom_rho_multipole_coeff_P1-1
_atom_rho_multipole_coeff_P10
_atom_rho_multipole_coeff_P20
_atom_rho_multipole_coeff_P21
_atom_rho_multipole_coeff_P2-1
_atom_rho_multipole_coeff_P22
_atom_rho_multipole_coeff_P2-2
_atom_rho_multipole_coeff_P30
_atom_rho_multipole_coeff_P31
_atom_rho_multipole_coeff_P3-1
_atom_rho_multipole_coeff_P32
_atom_rho_multipole_coeff_P3-2
_atom_rho_multipole_coeff_P33
_atom_rho_multipole_coeff_P3-3
_atom_rho_multipole_coeff_P40
_atom_rho_multipole_coeff_P41
_atom_rho_multipole_coeff_P4-1
_atom_rho_multipole_coeff_P42
_atom_rho_multipole_coeff_P4-2
_atom_rho_multipole_coeff_P43
_atom_rho_multipole_coeff_P4-3
_atom_rho_multipole_coeff_P44
_atom_rho_multipole_coeff_P4-4
_atom_rho_multipole_kappa
_atom_rho_multipole_kappa_prime0
_atom_rho_multipole_kappa_prime1
_atom_rho_multipole_kappa_prime2
_atom_rho_multipole_kappa_prime3
_atom_rho_multipole_kappa_prime4
_atom_rho_multipole_radial_slater_n0
_atom_rho_multipole_radial_slater_zeta0
_atom_rho_multipole_radial_slater_n1
_atom_rho_multipole_radial_slater_zeta1
_atom_rho_multipole_radial_slater_n2
_atom_rho_multipole_radial_slater_zeta2
_atom_rho_multipole_radial_slater_n3
_atom_rho_multipole_radial_slater_zeta3
_atom_rho_multipole_radial_slater_n4
_atom_rho_multipole_radial_slater_zeta4
O(1) 6.2673 0 -0.043(14) 0.010(12) -0.052(12) -0.013(13) 0.027(14) -0.014(12) -0.097(13) -0.005(14) 0.033(10) -0.005(12) 0.003(10) 0.044(10) -0.005(11) -0.012(11) 0.025(10) 0 0 0 0 0 0 0 0 0 0.985592 0.895689 0.895689 0.895689 0.895689 0.895689 2 4.466 2 4.466 2 4.466 3 4.466 4 4.466
N(1) 5.0892 0 -0.028(12) -0.081(12) -0.022(13) 0.075(13) -0.036(12) 0.046(12) -0.126(12) 0.014(12) 0.134(12) -0.015(11) 0.001(12) 0.077(11) -0.009(12) 0.019(11) -0.043(11) 0 0 0 0 0 0 0 0 0 0.993183 0.947906 0.947906 0.947906 0.947906 0.947906 2 3.83936 2 3.83936 2 3.83936 3 3.83936 4 3.83936
N(3) 5.224 0 0.004(14) -0.015(14) -0.021(14) 0.011(13) 0.046(14) 0.004(13) -0.046(14) -0.014(14) 0.224(12) 0.030(12) 0.023(11) 0.122(12) -0.009(13) 0.004(13) -0.039(12) 0 0 0 0 0 0 0 0 0 0.991441 0.934787 0.934787 0.934787 0.934787 0.934787 2 3.83936 2 3.83936 2 3.83936 3 3.83936 4 3.83936
N(2) 5.032 0 -0.021(14) -0.088(13) -0.074(14) 0.044(14) 0.015(14) 0.060(13) -0.134(13) -0.013(13) 0.119(12) 0.005(13) 0.008(13) 0.069(12) -0.012(12) -0.003(11) -0.021(11) 0 0 0 0 0 0 0 0 0 0.993183 0.947906 0.947906 0.947906 0.947906 0.947906 2 3.83936 2 3.83936 2 3.83936 3 3.83936 4 3.83936
C(2) 4.1442 0 0.011(13) 0.057(13) -0.016(13) 0.072(13) -0.020(13) -0.033(13) -0.137(13) -0.006(13) 0.256(14) 0.014(13) 0.011(14) 0.184(13) 0.034(13) -0.009(13) 0.011(12) 0 0 0 0 0 0 0 0 0 0.990164 1.017569 1.017569 1.017569 1.017569 1.017569 2 3.1762 2 3.1762 2 3.1762 3 3.1762 4 3.1762
C(5) 3.9052 0 -0.030(13) -0.007(13) 0.031(13) 0.177(13) 0.006(13) 0.001(13) -0.154(13) 0.009(13) 0.255(14) -0.009(14) 0.021(15) 0.178(14) -0.020(14) -0.001(13) 0.029(13) 0 0 0 0 0 0 0 0 0 1.005629 1.02702 1.02702 1.02702 1.02702 1.02702 2 3.1762 2 3.1762 2 3.1762 3 3.1762 4 3.1762
C(3) 4.1708 0 0.006(15) 0.012(16) 0.014(16) 0.130(14) 0.002(13) -0.009(14) -0.137(14) 0.017(14) 0.278(15) 0.032(14) 0.012(16) 0.186(15) -0.004(16) 0.034(15) -0.015(15) 0 0 0 0 0 0 0 0 0 0.993868 0.953318 0.953318 0.953318 0.953318 0.953318 2 3.1762 2 3.1762 2 3.1762 3 3.1762 4 3.1762
C(4) 4.1654 0 -0.006(15) 0.015(16) -0.006(16) 0.091(15) -0.038(14) -0.024(15) -0.163(16) 0.017(15) 0.331(16) -0.018(14) 0.008(17) 0.180(15) 0.001(16) -0.018(16) -0.033(15) 0 0 0 0 0 0 0 0 0 0.993868 0.953318 0.953318 0.953318 0.953318 0.953318 2 3.1762 2 3.1762 2 3.1762 3 3.1762 4 3.1762
C(1) 4.1821 0 0.000(15) -0.024(17) 0.003(16) 0.125(15) 0.032(13) 0.025(15) -0.139(15) -0.027(14) 0.261(15) -0.019(14) 0.008(16) 0.169(14) 0.028(15) 0.029(16) 0.008(15) 0 0 0 0 0 0 0 0 0 0.993868 0.953318 0.953318 0.953318 0.953318 0.953318 2 3.1762 2 3.1762 2 3.1762 3 3.1762 4 3.1762
H(3A) 0.742 0 0 0 0.118(16) 0 0 0 0 0 0 0 0 0 0 0 0 0 0 0 0 0 0 0 0 0 1.2 1.2 1.2 1.2 1.2 1.2 0 2 1 2 2 2 3 2 4 2
H(3) 0.78 0 0 0 0.114(14) 0 0 0 0 0 0 0 0 0 0 0 0 0 0 0 0 0 0 0 0 0 1.2 1.2 1.2 1.2 1.2 1.2 0 2 1 2 2 2 3 2 4 2
H(1) 0.7754 0 0 0 0.105(15) 0 0 0 0 0 0 0 0 0 0 0 0 0 0 0 0 0 0 0 0 0 1.2 1.2 1.2 1.2 1.2 1.2 0 2 1 2 2 2 3 2 4 2
H(4) 0.7756 0 0 0 0.134(14) 0 0 0 0 0 0 0 0 0 0 0 0 0 0 0 0 0 0 0 0 0 1.2 1.2 1.2 1.2 1.2 1.2 0 2 1 2 2 2 3 2 4 2
H(3B) 0.7468 0 0 0 0.151(15) 0 0 0 0 0 0 0 0 0 0 0 0 0 0 0 0 0 0 0 0 0 1.2 1.2 1.2 1.2 1.2 1.2 0 2 1 2 2 2 3 2 4 2

loop_
_atom_site_aniso_label
_atom_site_aniso_U_11
_atom_site_aniso_U_22
_atom_site_aniso_U_33
_atom_site_aniso_U_12
_atom_site_aniso_U_13
_atom_site_aniso_U_23
O(1) 0.02489(19) 0.01328(14) 0.01325(14) -0.01034(14) 0.00178(14) 0.00013(12)
N(1) 0.01611(15) 0.01028(12) 0.01089(13) -0.00431(11) 0.00107(11) -0.00003(10)
N(3) 0.0284(2) 0.01550(15) 0.01040(14) -0.01173(15) 0.00102(14) -0.00024(12)
N(2) 0.02147(18) 0.01514(15) 0.01045(14) -0.00331(14) -0.00012(13) -0.00021(12)
C(2) 0.01223(14) 0.00943(11) 0.00984(12) -0.00265(10) 0.00083(10) 0.00013(10)
C(5) 0.01543(15) 0.01026(12) 0.01062(13) -0.00478(11) 0.00102(11) -0.00005(10)
C(3) 0.01691(16) 0.01156(12) 0.01079(13) -0.00282(11) 0.00071(11) 0.00097(10)
C(4) 0.01758(17) 0.01359(14) 0.01233(14) -0.00327(12) 0.00016(12) -0.00243(11)
C(1) 0.01715(16) 0.01057(12) 0.01303(14) -0.00431(11) 0.00102(12) -0.00100(11)

loop_
_atom_site_label
_atom_site_fract_x
_atom_site_fract_y
_atom_site_fract_z
_atom_site_occupancy
_atom_site_symmetry_multiplicity
_atom_site_U_iso_or_equiv
O(1) 0.04793(15) 0.53200(7) 0.08373(2) 1 4 0.017
N(1) 0.46128(12) 1.01005(6) 0.089959(18) 1 4 0.012
N(3) 0.23007(16) 0.73021(7) 0.00873(2) 1 4 0.018
N(2) 0.43667(14) 0.93030(7) 0.212208(19) 1 4 0.016
C(2) 0.33506(11) 0.83736(5) 0.110271(17) 1 4 0.010
C(5) 0.19390(12) 0.68607(6) 0.065867(18) 1 4 0.012
C(3) 0.32544(12) 0.79671(6) 0.171033(18) 1 4 0.013
C(4) 0.55574(13) 1.10413(6) 0.191690(19) 1 4 0.015
C(1) 0.57000(12) 1.14395(6) 0.130926(19) 1 4 0.014
H(3A) 0.358146 0.857514 -0.002022 1 4 0.028
H(3) 0.222536 0.655094 0.186097 1 4 0.024
H(1) 0.673524 1.285428 0.116119 1 4 0.021
H(4) 0.638611 1.215593 0.224292 1 4 0.026
H(3B) 0.144508 0.630528 -0.022376 1 4 0.034

loop_
_atom_type_symbol
_atom_type_description
_atom_type_scat_dispersion_real
_atom_type_scat_dispersion_imag
_atom_type_scat_source
C C 0.0033 0.0016 'Su & Coppens, Acta. Cryst. (1997) A53, 749 '
H H 0.0000 0.0000 'Su & Coppens, Acta. Cryst. (1997) A53, 749 '
N N 0.0061 0.0033 'Su & Coppens, Acta. Cryst. (1997) A53, 749 '
O O 0.0106 0.0060 'Su & Coppens, Acta. Cryst. (1997) A53, 749 '

loop_
_geom_angle_atom_site_label_1
_geom_angle_atom_site_label_2
_geom_angle_atom_site_label_3
_geom_angle
_geom_angle_site_symmetry_1
_geom_angle_site_symmetry_2
_geom_angle_site_symmetry_3
_geom_angle_publ_flag
C(2) N(1) C(1) 116.60(4) 1_555 1_555 1_555 yes
C(5) N(3) H(3A) 119.08(4) 1_555 1_555 1_555 yes
C(5) N(3) H(3B) 118.68(4) 1_555 1_555 1_555 yes
H(3A) N(3) H(3B) 122.10(4) 1_555 1_555 1_555 yes
C(3) N(2) C(4) 116.27(4) 1_555 1_555 1_555 yes
N(1) C(2) C(5) 118.44(3) 1_555 1_555 1_555 yes
N(1) C(2) C(3) 121.86(4) 1_555 1_555 1_555 yes
C(5) C(2) C(3) 119.69(3) 1_555 1_555 1_555 yes
O(1) C(5) N(3) 124.10(4) 1_555 1_555 1_555 yes
O(1) C(5) C(2) 119.47(4) 1_555 1_555 1_555 yes
N(3) C(5) C(2) 116.42(4) 1_555 1_555 1_555 yes
N(2) C(3) C(2) 121.63(4) 1_555 1_555 1_555 yes
N(2) C(3) H(3) 118.25(4) 1_555 1_555 1_555 yes
C(2) C(3) H(3) 120.11(4) 1_555 1_555 1_555 yes
N(2) C(4) C(1) 122.13(4) 1_555 1_555 1_555 yes
N(2) C(4) H(4) 117.33(4) 1_555 1_555 1_555 yes
C(1) C(4) H(4) 120.53(4) 1_555 1_555 1_555 yes
N(1) C(1) C(4) 121.48(4) 1_555 1_555 1_555 yes
N(1) C(1) H(1) 118.64(4) 1_555 1_555 1_555 yes
C(4) C(1) H(1) 119.87(4) 1_555 1_555 1_555 yes

loop_
_geom_bond_atom_site_label_1
_geom_bond_atom_site_label_2
_geom_bond_distance
_geom_bond_site_symmetry_1
_geom_bond_site_symmetry_2
_geom_bond_publ_flag
O(1) C(5) 1.2395(5) 1_555 1_555 yes
N(1) C(2) 1.3377(5) 1_555 1_555 yes
N(1) C(1) 1.3364(5) 1_555 1_555 yes
N(3) C(5) 1.3293(6) 1_555 1_555 yes
N(3) H(3A) 1.0094(4) 1_555 1_555 yes
N(3) H(3B) 1.0087(4) 1_555 1_555 yes
N(2) C(3) 1.3406(6) 1_555 1_555 yes
N(2) C(4) 1.3370(6) 1_555 1_555 yes
C(2) C(5) 1.5011(5) 1_555 1_555 yes
C(2) C(3) 1.3940(5) 1_555 1_555 yes
C(3) H(3) 1.0840(4) 1_555 1_555 yes
C(4) C(1) 1.3941(6) 1_555 1_555 yes
C(4) H(4) 1.0828(4) 1_555 1_555 yes
C(1) H(1) 1.0821(4) 1_555 1_555 yes

loop_
_geom_torsion_atom_site_label_1
_geom_torsion_atom_site_label_2
_geom_torsion_atom_site_label_3
_geom_torsion_atom_site_label_4
_geom_torsion
_geom_torsion_site_symmetry_1
_geom_torsion_site_symmetry_2
_geom_torsion_site_symmetry_3
_geom_torsion_site_symmetry_4
_geom_torsion_publ_flag
C(1) N(1) C(2) C(5) 177.28(6) 1_555 1_555 1_555 1_555 yes
C(1) N(1) C(2) C(3) -1.52(4) 1_555 1_555 1_555 1_555 yes
C(2) N(1) C(1) C(4) 0.67(4) 1_555 1_555 1_555 1_555 yes
C(2) N(1) C(1) H(1) -179.95(6) 1_555 1_555 1_555 1_555 yes
H(3A) N(3) C(5) O(1) -178.53(8) 1_555 1_555 1_555 1_555 yes
H(3A) N(3) C(5) C(2) 2.69(4) 1_555 1_555 1_555 1_555 yes
H(3B) N(3) C(5) O(1) -2.81(5) 1_555 1_555 1_555 1_555 yes
H(3B) N(3) C(5) C(2) 178.41(7) 1_555 1_555 1_555 1_555 yes
C(4) N(2) C(3) C(2) 0.19(4) 1_555 1_555 1_555 1_555 yes
C(3) N(2) C(4) C(1) -1.05(4) 1_555 1_555 1_555 1_555 yes
C(4) N(2) C(3) H(3) -178.92(6) 1_555 1_555 1_555 1_555 yes
C(3) N(2) C(4) H(4) 178.13(7) 1_555 1_555 1_555 1_555 yes
N(1) C(2) C(5) O(1) -174.12(6) 1_555 1_555 1_555 1_555 yes
N(1) C(2) C(5) N(3) 4.72(4) 1_555 1_555 1_555 1_555 yes
N(1) C(2) C(3) N(2) 1.14(4) 1_555 1_555 1_555 1_555 yes
N(1) C(2) C(3) H(3) -179.76(6) 1_555 1_555 1_555 1_555 yes
C(3) C(2) C(5) O(1) 4.71(4) 1_555 1_555 1_555 1_555 yes
C(3) C(2) C(5) N(3) -176.45(6) 1_555 1_555 1_555 1_555 yes
C(5) C(2) C(3) N(2) -177.64(6) 1_555 1_555 1_555 1_555 yes
C(5) C(2) C(3) H(3) 1.45(4) 1_555 1_555 1_555 1_555 yes
N(2) C(4) C(1) N(1) 0.65(4) 1_555 1_555 1_555 1_555 yes
N(2) C(4) C(1) H(1) -178.72(7) 1_555 1_555 1_555 1_555 yes
H(4) C(4) C(1) N(1) -178.50(7) 1_555 1_555 1_555 1_555 yes
H(4) C(4) C(1) H(1) 2.13(4) 1_555 1_555 1_555 1_555 yes

loop_
_atom_dummy_label
_atom_dummy_fract_x
_atom_dummy_fract_y
_atom_dummy_fract_z
DUM0 0 0 0

loop_
_publcif_info_tables.block_id
_publcif_info_tables.reference_item
{8f6ef748-146b-4133-8935-2b3983c295f0} '_publcif_info_datablock.publ_exptl'
{8f6ef748-146b-4133-8935-2b3983c295f0} '_geom_bond_atom_site_label_1'

loop_
_publcif_info_datablock.id
_publcif_info_datablock.publ_exptl
_publcif_info_datablock.publ_geom
_publcif_info_datablock.structure
{8f6ef748-146b-4133-8935-2b3983c295f0} y y y

loop_
_publcif_info_exptl_table_extra_item
sin_theta_over_lambda_max

loop_
_publcif_info_cif.paper_type
CB
